data_1570354
loop_
_publ_author_name
'Specklin, David'
'Boegli, Marie-Christine'
'Coffinet, Ana&#xef;s'
'Escomel, L&#xe9;on'
'Vendier, Laure'
'Grellier, Mary'
'Simonneau, Antoine'

_publ_section_title
;
 An orbitally adapted push-pull template for N<sub>2</sub> activation and
 reduction to diazene-diide.
;
_journal_issue 48
_journal_name_full 'Chemical science'
_journal_page_first 14262
_journal_page_last 14270
_journal_paper_doi 10.1039/d3sc04390h
_journal_volume 14
_journal_year 2023
_chemical_formula_moiety 'C50 H48 B2 F24 N4 P4 W, C7 H8, 0.5(C6 H6)'
_chemical_formula_sum 'C60 H59 B2 F24 N4 P4 W'
_chemical_formula_weight 1621.46
_space_group_crystal_system monoclinic
_space_group_IT_number 14
_space_group_name_Hall '-P 2yn'
_space_group_name_H-M_alt 'P 1 21/n 1'
_atom_sites_solution_hydrogens geom
_atom_sites_solution_primary direct
_atom_sites_solution_secondary difmap
_audit_creation_method SHELXL-97
_audit_update_record
;
2023-07-31 deposited with the CCDC.	2023-11-21 downloaded from the CCDC.
;
_cell_angle_alpha 90.00
_cell_angle_beta 91.015(7)
_cell_angle_gamma 90.00
_cell_formula_units_Z 4
_cell_length_a 12.833(3)
_cell_length_b 24.785(5)
_cell_length_c 19.899(4)
_cell_measurement_reflns_used 9941
_cell_measurement_temperature 110(2)
_cell_measurement_theta_max 31.07
_cell_measurement_theta_min 2.21
_cell_volume 6328(2)
_computing_structure_refinement 'SHELXL-97 (Sheldrick, 1997)'
_diffrn_ambient_temperature 110(2)
_diffrn_measured_fraction_theta_full 1.000
_diffrn_measured_fraction_theta_max 1.000
_diffrn_measurement_device_type 'Bruker Kappa APEX II'
_diffrn_measurement_method \w-\f
_diffrn_radiation_monochromator graphite
_diffrn_radiation_probe x-ray
_diffrn_radiation_type MoK\a
_diffrn_radiation_wavelength 0.71073
_diffrn_reflns_av_R_equivalents 0.0995
_diffrn_reflns_av_sigmaI/netI 0.0559
_diffrn_reflns_limit_h_max 15
_diffrn_reflns_limit_h_min -16
_diffrn_reflns_limit_k_max 30
_diffrn_reflns_limit_k_min -30
_diffrn_reflns_limit_l_max 24
_diffrn_reflns_limit_l_min -24
_diffrn_reflns_number 123377
_diffrn_reflns_theta_full 26.37
_diffrn_reflns_theta_max 26.37
_diffrn_reflns_theta_min 1.79
_diffrn_standards_decay_% 0
_diffrn_standards_interval_count 0
_diffrn_standards_interval_time 0
_diffrn_standards_number 0
_exptl_absorpt_coefficient_mu 2.041
_exptl_absorpt_correction_T_max 0.7462
_exptl_absorpt_correction_T_min 0.6692
_exptl_absorpt_correction_type multi-scan
_exptl_absorpt_process_details
;
        [c.f. r.h. blessing, acta cryst. (1995), a51, 33-38]
;
_exptl_crystal_colour orange
_exptl_crystal_density_diffrn 1.702
_exptl_crystal_density_method 'not measured'
_exptl_crystal_description block
_exptl_crystal_F_000 3228
_exptl_crystal_size_max 0.17
_exptl_crystal_size_mid 0.12
_exptl_crystal_size_min 0.04
_refine_diff_density_max 2.119
_refine_diff_density_min -1.830
_refine_diff_density_rms 0.148
_refine_ls_extinction_method none
_refine_ls_goodness_of_fit_ref 1.133
_refine_ls_hydrogen_treatment mixed
_refine_ls_matrix_type full
_refine_ls_number_parameters 829
_refine_ls_number_reflns 12923
_refine_ls_number_restraints 7
_refine_ls_restrained_S_all 1.136
_refine_ls_R_factor_all 0.0833
_refine_ls_R_factor_gt 0.0625
_refine_ls_shift/su_max 0.002
_refine_ls_shift/su_mean 0.000
_refine_ls_structure_factor_coef Fsqd
_refine_ls_weighting_details 'calc w=1/[\s^2^(Fo^2^)+(0.0366P)^2^+57.6057P] where P=(Fo^2^+2Fc^2^)/3'
_refine_ls_weighting_scheme calc
_refine_ls_wR_factor_gt 0.1356
_refine_ls_wR_factor_ref 0.1437
_reflns_number_gt 10276
_reflns_number_total 12923
_reflns_threshold_expression >2sigma(I)
_cod_data_source_file d3sc04390h2.cif
_cod_data_source_block David091020
_cod_depositor_comments 'Adding full bibliography for 1570353--1570357.cif.'
_cod_original_sg_symbol_H-M 'P 21/n'
_cod_database_code 1570354

loop_
_symmetry_equiv_pos_as_xyz
'x, y, z'
'-x+1/2, y+1/2, -z+1/2'
'-x, -y, -z'
'x-1/2, -y-1/2, z-1/2'

loop_
_atom_site_label
_atom_site_type_symbol
_atom_site_fract_x
_atom_site_fract_y
_atom_site_fract_z
_atom_site_U_iso_or_equiv
_atom_site_adp_type
_atom_site_occupancy
_atom_site_symmetry_multiplicity
_atom_site_calc_flag
_atom_site_refinement_flags
_atom_site_disorder_assembly
_atom_site_disorder_group
C8 C 0.6577(8) 0.7909(4) 0.3730(5) 0.050(2) Uani 1 1 d . . .
H8A H 0.6232 0.8238 0.3900 0.060 Uiso 1 1 calc R . .
H8B H 0.6684 0.7662 0.4117 0.060 Uiso 1 1 calc R . .
C9 C 0.7624(9) 0.8064(5) 0.3467(6) 0.072(3) Uani 1 1 d . . .
H9A H 0.8027 0.7738 0.3372 0.108 Uiso 1 1 calc R . .
H9B H 0.7998 0.8282 0.3804 0.108 Uiso 1 1 calc R . .
H9C H 0.7531 0.8274 0.3053 0.108 Uiso 1 1 calc R . .
C10 C 0.4621(8) 0.7340(5) 0.3638(5) 0.062(3) Uani 1 1 d . . .
H10A H 0.3983 0.7320 0.3351 0.074 Uiso 1 1 calc R . .
H10B H 0.4790 0.6967 0.3780 0.074 Uiso 1 1 calc R . .
C11 C 0.4355(9) 0.7650(4) 0.4251(5) 0.059(3) Uani 1 1 d . . .
H11A H 0.4946 0.7642 0.4569 0.089 Uiso 1 1 calc R . .
H11B H 0.3744 0.7487 0.4460 0.089 Uiso 1 1 calc R . .
H11C H 0.4198 0.8024 0.4128 0.089 Uiso 1 1 calc R . .
C12 C 0.5190(7) 0.8179(3) 0.2665(5) 0.049(2) Uani 1 1 d . C .
H12A H 0.4713 0.8379 0.2961 0.058 Uiso 1 1 calc R . .
H12B H 0.5784 0.8418 0.2562 0.058 Uiso 1 1 calc R . .
C13 C 0.4611(7) 0.8031(3) 0.2009(4) 0.042(2) Uani 1 1 d . C .
H13A H 0.4455 0.8362 0.1747 0.051 Uiso 1 1 calc R . .
H13B H 0.3944 0.7851 0.2111 0.051 Uiso 1 1 calc R . .
C14 C 0.6333(7) 0.8067(3) 0.1133(5) 0.045(2) Uani 1 1 d . . .
H14A H 0.5914 0.8377 0.0969 0.054 Uiso 1 1 calc R . .
H14B H 0.6808 0.8204 0.1492 0.054 Uiso 1 1 calc R . .
C15 C 0.6985(9) 0.7872(5) 0.0566(6) 0.070(3) Uani 1 1 d . . .
H15A H 0.7441 0.7580 0.0726 0.105 Uiso 1 1 calc R . .
H15B H 0.7410 0.8170 0.0400 0.105 Uiso 1 1 calc R . .
H15C H 0.6530 0.7738 0.0203 0.105 Uiso 1 1 calc R . .
C16 C 0.4627(8) 0.7359(3) 0.0798(4) 0.045(2) Uani 1 1 d . . .
H16A H 0.5090 0.7215 0.0448 0.054 Uiso 1 1 calc R . .
H16B H 0.4182 0.7057 0.0948 0.054 Uiso 1 1 calc R . .
C17 C 0.3925(9) 0.7784(5) 0.0475(5) 0.066(3) Uani 1 1 d . . .
H17A H 0.3368 0.7879 0.0785 0.099 Uiso 1 1 calc R . .
H17B H 0.3618 0.7641 0.0057 0.099 Uiso 1 1 calc R . .
H17C H 0.4336 0.8107 0.0376 0.099 Uiso 1 1 calc R . .
C18 C 0.5754(7) 0.5984(3) 0.0881(4) 0.0332(18) Uani 1 1 d . C .
H18A H 0.5171 0.5872 0.1169 0.040 Uiso 1 1 calc R . .
H18B H 0.5503 0.6290 0.0602 0.040 Uiso 1 1 calc R . .
C19 C 0.3181(6) 0.5389(3) 0.3027(4) 0.0280(16) Uani 1 1 d . B .
C20 C 0.3572(7) 0.5288(3) 0.3673(4) 0.0343(19) Uani 1 1 d . . .
C21 C 0.3482(7) 0.4809(4) 0.4011(4) 0.041(2) Uani 1 1 d . . .
C22 C 0.2964(8) 0.4392(3) 0.3683(4) 0.043(2) Uani 1 1 d . . .
C23 C 0.2598(6) 0.4470(3) 0.3043(4) 0.0293(17) Uani 1 1 d . . .
C24 C 0.2682(6) 0.4958(3) 0.2687(3) 0.0232(15) Uani 1 1 d . . .
B2 B 0.2247(6) 0.4935(3) 0.1901(4) 0.0202(16) Uani 1 1 d . . .
C26 C 0.3058(5) 0.4488(2) 0.1549(3) 0.0191(14) Uani 1 1 d . . .
C27 C 0.2781(6) 0.3973(3) 0.1315(4) 0.0236(15) Uani 1 1 d . . .
C28 C 0.3497(6) 0.3608(3) 0.1063(4) 0.0278(16) Uani 1 1 d . . .
C29 C 0.4522(6) 0.3729(3) 0.1051(4) 0.0304(17) Uani 1 1 d . . .
C30 C 0.4857(6) 0.4225(3) 0.1308(4) 0.0285(17) Uani 1 1 d . . .
C31 C 0.4120(5) 0.4577(3) 0.1546(4) 0.0224(15) Uani 1 1 d . . .
C32 C 0.2214(5) 0.5537(3) 0.1518(3) 0.0216(14) Uani 1 1 d . . .
C33 C 0.1431(6) 0.5896(3) 0.1714(4) 0.0266(16) Uani 1 1 d . . .
C34 C 0.1155(6) 0.6358(3) 0.1357(4) 0.0330(18) Uani 1 1 d . . .
C35 C 0.1687(7) 0.6486(3) 0.0777(4) 0.039(2) Uani 1 1 d . . .
C36 C 0.2469(7) 0.6156(3) 0.0572(4) 0.0338(18) Uani 1 1 d . . .
C37 C 0.2706(6) 0.5691(3) 0.0937(4) 0.0251(15) Uani 1 1 d . . .
C38 C 0.1015(6) 0.4743(3) 0.1799(4) 0.0292(17) Uani 1 1 d . . .
C39 C 0.0624(7) 0.4677(3) 0.1160(5) 0.041(2) Uani 1 1 d . A .
F16A F -0.1367(6) 0.4438(3) 0.2777(5) 0.0426(10) Uani 0.60 1 d P A 1
F18A F -0.2104(6) 0.4302(3) 0.1489(5) 0.0426(10) Uani 0.60 1 d P A 1
F15A F -0.0799(6) 0.4471(3) 0.0437(5) 0.0426(10) Uani 0.60 1 d P A 1
F17A F 0.0613(7) 0.4730(4) 0.2996(6) 0.0426(10) Uani 0.60 1 d P A 1
C40A C -0.0513(11) 0.4526(5) 0.1080(8) 0.0263(19) Uani 0.60 1 d P A 1
C41A C -0.1098(11) 0.4446(5) 0.1618(8) 0.0263(19) Uani 0.60 1 d P A 1
C42A C -0.0694(10) 0.4519(5) 0.2254(8) 0.0263(19) Uani 0.60 1 d P A 1
C43A C 0.0331(12) 0.4667(6) 0.2372(9) 0.0263(19) Uani 0.60 1 d P A 1
F16B F -0.1605(9) 0.4472(5) 0.2395(7) 0.0426(10) Uani 0.40 1 d P A 2
F18B F -0.1998(9) 0.4323(5) 0.1086(7) 0.0426(10) Uani 0.40 1 d P A 2
F15B F -0.0436(9) 0.4431(5) 0.0179(7) 0.0426(10) Uani 0.40 1 d P A 2
F17B F 0.0329(10) 0.4752(7) 0.2864(10) 0.0426(10) Uani 0.40 1 d P A 2
C40B C -0.0231(15) 0.4532(8) 0.0861(13) 0.0263(19) Uani 0.40 1 d P A 2
C41B C -0.1062(19) 0.4457(8) 0.1303(12) 0.0263(19) Uani 0.40 1 d P A 2
C42B C -0.0853(16) 0.4530(8) 0.1974(13) 0.0263(19) Uani 0.40 1 d P A 2
C43B C 0.0152(19) 0.4677(9) 0.2169(14) 0.0263(19) Uani 0.40 1 d P A 2
C44 C 0.2644(6) 0.6475(3) 0.2885(4) 0.0339(18) Uani 1 1 d . B .
C45 C 0.1951(7) 0.6501(4) 0.3426(5) 0.045(2) Uani 1 1 d . . .
C46A C 0.1299(15) 0.6857(7) 0.3565(9) 0.037(2) Uani 0.56 1 d P B 1
C47A C 0.1156(15) 0.7274(8) 0.3122(8) 0.037(2) Uani 0.56 1 d P B 1
C48A C 0.1767(15) 0.7321(8) 0.2580(8) 0.037(2) Uani 0.56 1 d P B 1
F20A F 0.0624(10) 0.6839(4) 0.4081(7) 0.0572(16) Uani 0.56 1 d P B 1
F21A F 0.0400(10) 0.7648(4) 0.3174(6) 0.0572(16) Uani 0.56 1 d P B 1
F22A F 0.1703(10) 0.7724(5) 0.2088(7) 0.0572(16) Uani 0.56 1 d P B 1
C46B C 0.1169(19) 0.7037(9) 0.3447(15) 0.037(2) Uani 0.44 1 d P B 2
C47B C 0.125(2) 0.7379(9) 0.2886(10) 0.037(2) Uani 0.44 1 d P B 2
C48B C 0.192(2) 0.7291(10) 0.2368(11) 0.037(2) Uani 0.44 1 d P B 2
F21B F 0.0555(13) 0.7799(6) 0.2948(8) 0.0572(16) Uani 0.44 1 d P B 2
F22B F 0.1917(13) 0.7671(7) 0.1879(8) 0.0572(16) Uani 0.44 1 d P B 2
F20B F 0.0626(13) 0.7063(5) 0.3961(9) 0.0572(16) Uani 0.44 1 d P B 2
C49 C 0.2572(7) 0.6902(3) 0.2434(5) 0.042(2) Uani 1 1 d . . .
C50A C 0.7848(13) 0.6455(6) 0.0803(8) 0.0450(16) Uani 0.71 1 d P C 1
H50A H 0.7480 0.6618 0.0412 0.054 Uiso 0.71 1 calc PR C 1
H50B H 0.8266 0.6745 0.1020 0.054 Uiso 0.71 1 calc PR C 1
C51A C 0.8584(11) 0.6046(5) 0.0545(7) 0.0450(16) Uani 0.71 1 d P C 1
H51A H 0.8983 0.5889 0.0921 0.067 Uiso 0.71 1 calc PR C 1
H51B H 0.9063 0.6218 0.0232 0.067 Uiso 0.71 1 calc PR C 1
H51C H 0.8192 0.5761 0.0311 0.067 Uiso 0.71 1 calc PR C 1
C53A C 0.7420(12) 0.5640(5) 0.1832(7) 0.0450(16) Uani 0.71 1 d P C 1
H53A H 0.7270 0.5313 0.1562 0.054 Uiso 0.71 1 calc PR C 1
H53B H 0.8185 0.5689 0.1860 0.054 Uiso 0.71 1 calc PR C 1
C54A C 0.6984(12) 0.5571(5) 0.2543(7) 0.0450(16) Uani 0.71 1 d P C 1
H54A H 0.7360 0.5279 0.2784 0.054 Uiso 0.71 1 calc PR C 1
H54B H 0.6236 0.5476 0.2516 0.054 Uiso 0.71 1 calc PR C 1
C55A C 0.8559(10) 0.6292(6) 0.3125(7) 0.0438(16) Uani 0.71 1 d P C 1
H55A H 0.8872 0.6339 0.2678 0.053 Uiso 0.71 1 calc PR C 1
H55B H 0.8706 0.6625 0.3386 0.053 Uiso 0.71 1 calc PR C 1
C56A C 0.9104(10) 0.5826(5) 0.3476(7) 0.0438(16) Uani 0.71 1 d P C 1
H56A H 0.8813 0.5778 0.3924 0.066 Uiso 0.71 1 calc PR C 1
H56B H 0.9851 0.5904 0.3518 0.066 Uiso 0.71 1 calc PR C 1
H56C H 0.9000 0.5496 0.3212 0.066 Uiso 0.71 1 calc PR C 1
C57A C 0.6640(18) 0.6042(8) 0.3848(8) 0.0438(16) Uani 0.71 1 d P C 1
H57A H 0.5869 0.6029 0.3820 0.053 Uiso 0.71 1 calc PR C 1
H57B H 0.6895 0.5678 0.3973 0.053 Uiso 0.71 1 calc PR C 1
C58A C 0.6976(11) 0.6442(6) 0.4383(7) 0.0438(16) Uani 0.71 1 d P C 1
H58A H 0.7724 0.6512 0.4347 0.066 Uiso 0.71 1 calc PR C 1
H58B H 0.6832 0.6293 0.4828 0.066 Uiso 0.71 1 calc PR C 1
H58C H 0.6589 0.6780 0.4320 0.066 Uiso 0.71 1 calc PR C 1
C55B C 0.847(3) 0.6491(14) 0.3425(17) 0.0438(16) Uani 0.29 1 d P C 2
H55C H 0.8926 0.6628 0.3066 0.053 Uiso 0.29 1 calc PR C 2
H55D H 0.8313 0.6797 0.3725 0.053 Uiso 0.29 1 calc PR C 2
C53B C 0.699(3) 0.5559(13) 0.1967(19) 0.0450(16) Uani 0.29 1 d P C 2
H53C H 0.6301 0.5435 0.2127 0.054 Uiso 0.29 1 calc PR C 2
H53D H 0.7289 0.5271 0.1687 0.054 Uiso 0.29 1 calc PR C 2
C56B C 0.906(3) 0.6082(13) 0.3818(17) 0.0438(16) Uani 0.29 1 d P C 2
H56D H 0.8923 0.6129 0.4297 0.066 Uiso 0.29 1 calc PR C 2
H56E H 0.9811 0.6128 0.3743 0.066 Uiso 0.29 1 calc PR C 2
H56F H 0.8847 0.5720 0.3675 0.066 Uiso 0.29 1 calc PR C 2
C54B C 0.766(3) 0.5675(13) 0.2525(17) 0.0450(16) Uani 0.29 1 d P C 2
H54C H 0.8366 0.5767 0.2361 0.054 Uiso 0.29 1 calc PR C 2
H54D H 0.7728 0.5352 0.2816 0.054 Uiso 0.29 1 calc PR C 2
C58B C 0.643(3) 0.6303(14) 0.4327(17) 0.0438(16) Uani 0.29 1 d P C 2
H58D H 0.6403 0.6068 0.4721 0.066 Uiso 0.29 1 calc PR C 2
H58E H 0.5784 0.6508 0.4282 0.066 Uiso 0.29 1 calc PR C 2
H58F H 0.7021 0.6554 0.4379 0.066 Uiso 0.29 1 calc PR C 2
C57B C 0.658(5) 0.596(2) 0.370(2) 0.0438(16) Uani 0.29 1 d P C 2
H57C H 0.5886 0.5832 0.3557 0.053 Uiso 0.29 1 calc PR C 2
H57D H 0.6994 0.5642 0.3838 0.053 Uiso 0.29 1 calc PR C 2
C50B C 0.801(3) 0.6305(14) 0.096(2) 0.0450(16) Uani 0.29 1 d P C 2
H50C H 0.7810 0.6471 0.0522 0.054 Uiso 0.29 1 calc PR C 2
H50D H 0.8445 0.6572 0.1203 0.054 Uiso 0.29 1 calc PR C 2
C51B C 0.867(3) 0.5845(13) 0.0812(18) 0.0450(16) Uani 0.29 1 d P C 2
H51D H 0.8959 0.5698 0.1233 0.067 Uiso 0.29 1 calc PR C 2
H51E H 0.9244 0.5962 0.0526 0.067 Uiso 0.29 1 calc PR C 2
H51F H 0.8262 0.5567 0.0578 0.067 Uiso 0.29 1 calc PR C 2
C52 C 0.6004(7) 0.5513(3) 0.0408(4) 0.0351(19) Uani 1 1 d . . .
H52A H 0.6551 0.5622 0.0099 0.053 Uiso 1 1 calc R . .
H52B H 0.5376 0.5413 0.0150 0.053 Uiso 1 1 calc R . .
H52C H 0.6245 0.5202 0.0674 0.053 Uiso 1 1 calc R . .
N1 N 0.7724(6) 0.7283(3) 0.2163(3) 0.0354(16) Uani 1 1 d . . .
N2 N 0.8534(8) 0.7432(4) 0.2083(5) 0.072(3) Uani 1 1 d . . .
N3 N 0.5069(5) 0.6460(2) 0.2411(3) 0.0226(13) Uani 1 1 d . . .
N4 N 0.4442(5) 0.6092(2) 0.2544(3) 0.0240(13) Uani 1 1 d . B .
F1 F 0.3816(5) 0.4750(2) 0.4649(2) 0.0624(17) Uani 1 1 d . . .
F2 F 0.2829(5) 0.3912(2) 0.4000(3) 0.0563(15) Uani 1 1 d . . .
F3 F 0.2132(4) 0.40346(16) 0.2752(2) 0.0352(11) Uani 1 1 d . . .
F4 F 0.1791(3) 0.37932(16) 0.1314(2) 0.0316(10) Uani 1 1 d . . .
F5 F 0.5872(3) 0.43475(19) 0.1322(3) 0.0409(11) Uani 1 1 d . . .
F6 F 0.4496(3) 0.50555(16) 0.1787(2) 0.0287(9) Uani 1 1 d . . .
F7 F 0.5218(4) 0.33820(19) 0.0791(3) 0.0473(13) Uani 1 1 d . . .
F8 F 0.3160(4) 0.31235(17) 0.0822(2) 0.0410(11) Uani 1 1 d . . .
F9 F 0.0880(3) 0.58067(17) 0.2280(2) 0.0334(10) Uani 1 1 d . . .
F10 F 0.0385(4) 0.66832(19) 0.1575(3) 0.0490(13) Uani 1 1 d . . .
F11 F 0.1451(5) 0.6943(2) 0.0440(3) 0.0643(17) Uani 1 1 d . . .
F12 F 0.2999(4) 0.6274(2) 0.0014(2) 0.0488(13) Uani 1 1 d . . .
F13 F 0.3437(3) 0.53726(17) 0.0657(2) 0.0309(10) Uani 1 1 d . . .
F14 F 0.1266(4) 0.4739(2) 0.0629(3) 0.0517(14) Uani 1 1 d . . .
F19 F 0.4053(4) 0.57018(19) 0.4013(2) 0.0445(12) Uani 1 1 d . . .
F23 F 0.3159(4) 0.69079(19) 0.1885(3) 0.0484(13) Uani 1 1 d . B .
F24 F 0.1984(5) 0.6124(3) 0.3908(3) 0.0626(16) Uani 1 1 d . B .
P1 P 0.56782(19) 0.75756(8) 0.31109(11) 0.0347(5) Uani 1 1 d . . .
P2 P 0.54389(17) 0.75739(7) 0.15135(10) 0.0290(4) Uani 1 1 d . . .
P3 P 0.68142(16) 0.62295(8) 0.14297(10) 0.0289(4) Uani 1 1 d . . .
P4 P 0.71639(17) 0.62339(8) 0.30097(10) 0.0319(5) Uani 1 1 d . . .
B1 B 0.3465(7) 0.5987(3) 0.2775(4) 0.0241(17) Uani 1 1 d . . .
C1 C 0.9450(10) 0.8661(5) 0.0788(5) 0.088(4) Uani 1 1 d D . .
C7 C 0.9670(11) 0.8380(5) 0.0179(6) 0.087(4) Uani 1 1 d D . .
H7A H 0.9015 0.8282 -0.0050 0.130 Uiso 1 1 calc R . .
H7B H 1.0067 0.8052 0.0285 0.130 Uiso 1 1 calc R . .
H7C H 1.0080 0.8612 -0.0114 0.130 Uiso 1 1 calc R . .
C6 C 0.9841(12) 0.8440(5) 0.1375(6) 0.093(4) Uani 1 1 d D . .
H6 H 1.0268 0.8127 0.1389 0.112 Uiso 1 1 calc R . .
C2 C 0.8798(12) 0.9097(5) 0.0697(5) 0.086(4) Uani 1 1 d D . .
H2 H 0.8548 0.9213 0.0269 0.103 Uiso 1 1 calc R . .
C5 C 0.9550(11) 0.8722(5) 0.1943(6) 0.087(4) Uani 1 1 d D . .
H5 H 0.9776 0.8595 0.2372 0.104 Uiso 1 1 calc R . .
C3 C 0.8545(16) 0.9349(6) 0.1293(5) 0.127(7) Uani 1 1 d D . .
H3 H 0.8084 0.9649 0.1280 0.152 Uiso 1 1 calc R . .
C4 C 0.8944(12) 0.9178(5) 0.1905(6) 0.093(5) Uani 1 1 d D . .
H4 H 0.8800 0.9376 0.2301 0.112 Uiso 1 1 calc R . .
W1A W 0.62528(3) 0.68777(3) 0.22823(4) 0.01482(12) Uani 0.82 1 d P C 1
W1B W 0.5972(2) 0.68993(16) 0.2287(2) 0.01482(12) Uani 0.18 1 d P C 2
C100 C 1.0840(14) 0.5054(7) 0.4626(9) 0.111(5) Uiso 1 1 d . . .
H100 H 1.1397 0.5097 0.4322 0.134 Uiso 1 1 calc R . .
C101 C 1.0785(16) 0.5400(8) 0.5116(10) 0.129(6) Uiso 1 1 d . . .
H101 H 1.1322 0.5653 0.5217 0.155 Uiso 1 1 calc R . .
C102 C 0.9833(15) 0.5364(8) 0.5493(10) 0.125(6) Uiso 1 1 d . . .
H102 H 0.9677 0.5630 0.5820 0.151 Uiso 1 1 calc R . .

loop_
_atom_site_aniso_label
_atom_site_aniso_U_11
_atom_site_aniso_U_22
_atom_site_aniso_U_33
_atom_site_aniso_U_23
_atom_site_aniso_U_13
_atom_site_aniso_U_12
C8 0.065(7) 0.039(5) 0.047(5) -0.022(4) 0.007(5) -0.010(5)
C9 0.060(7) 0.070(8) 0.086(8) -0.042(7) -0.014(6) -0.006(6)
C10 0.045(6) 0.079(8) 0.061(6) -0.041(6) 0.023(5) -0.023(5)
C11 0.074(8) 0.063(7) 0.042(5) -0.001(5) 0.012(5) 0.017(6)
C12 0.049(5) 0.032(5) 0.065(6) -0.023(4) 0.008(5) -0.001(4)
C13 0.056(6) 0.022(4) 0.049(5) -0.002(4) 0.003(4) 0.006(4)
C14 0.041(5) 0.032(4) 0.062(6) 0.013(4) 0.013(4) -0.002(4)
C15 0.073(8) 0.067(7) 0.070(8) 0.020(6) 0.019(6) 0.003(6)
C16 0.065(6) 0.031(4) 0.039(5) 0.008(4) -0.006(4) 0.002(4)
C17 0.077(8) 0.068(7) 0.052(6) 0.007(5) -0.018(6) 0.028(6)
C18 0.043(5) 0.025(4) 0.032(4) -0.006(3) -0.002(4) -0.005(3)
C19 0.029(4) 0.027(4) 0.029(4) -0.001(3) 0.009(3) -0.011(3)
C20 0.043(5) 0.037(4) 0.023(4) 0.001(3) 0.002(3) -0.016(4)
C21 0.058(6) 0.043(5) 0.022(4) 0.004(4) -0.003(4) -0.016(4)
C22 0.067(6) 0.034(4) 0.027(4) 0.012(4) -0.001(4) -0.010(4)
C23 0.035(4) 0.020(4) 0.033(4) 0.004(3) -0.002(3) -0.009(3)
C24 0.025(4) 0.020(3) 0.024(4) 0.002(3) 0.005(3) -0.003(3)
B2 0.020(4) 0.016(4) 0.025(4) 0.003(3) -0.002(3) -0.004(3)
C26 0.021(4) 0.013(3) 0.023(3) 0.000(3) -0.002(3) -0.001(3)
C27 0.024(4) 0.020(3) 0.026(4) -0.001(3) -0.001(3) -0.005(3)
C28 0.039(5) 0.017(3) 0.027(4) 0.000(3) 0.005(3) -0.001(3)
C29 0.035(5) 0.024(4) 0.032(4) 0.005(3) 0.012(3) 0.008(3)
C30 0.022(4) 0.023(4) 0.041(4) 0.011(3) 0.009(3) 0.003(3)
C31 0.025(4) 0.013(3) 0.029(4) 0.006(3) -0.005(3) -0.008(3)
C32 0.022(4) 0.018(3) 0.025(4) -0.002(3) -0.001(3) -0.006(3)
C33 0.024(4) 0.025(4) 0.031(4) -0.002(3) -0.002(3) -0.002(3)
C34 0.034(5) 0.022(4) 0.043(5) -0.007(3) -0.006(4) 0.005(3)
C35 0.056(6) 0.024(4) 0.036(5) 0.008(3) -0.013(4) 0.005(4)
C36 0.050(5) 0.029(4) 0.023(4) 0.006(3) -0.001(4) -0.008(4)
C37 0.029(4) 0.019(3) 0.027(4) -0.002(3) -0.003(3) -0.001(3)
C38 0.019(4) 0.014(3) 0.055(5) -0.001(3) -0.001(3) 0.001(3)
C39 0.042(5) 0.020(4) 0.062(6) 0.013(4) -0.014(5) -0.006(3)
F16A 0.019(2) 0.0423(17) 0.067(3) -0.002(2) 0.0012(18) -0.0033(15)
F18A 0.019(2) 0.0423(17) 0.067(3) -0.002(2) 0.0012(18) -0.0033(15)
F15A 0.019(2) 0.0423(17) 0.067(3) -0.002(2) 0.0012(18) -0.0033(15)
F17A 0.019(2) 0.0423(17) 0.067(3) -0.002(2) 0.0012(18) -0.0033(15)
C40A 0.011(3) 0.0165(19) 0.051(7) 0.001(3) -0.008(3) -0.0011(18)
C41A 0.011(3) 0.0165(19) 0.051(7) 0.001(3) -0.008(3) -0.0011(18)
C42A 0.011(3) 0.0165(19) 0.051(7) 0.001(3) -0.008(3) -0.0011(18)
C43A 0.011(3) 0.0165(19) 0.051(7) 0.001(3) -0.008(3) -0.0011(18)
F16B 0.019(2) 0.0423(17) 0.067(3) -0.002(2) 0.0012(18) -0.0033(15)
F18B 0.019(2) 0.0423(17) 0.067(3) -0.002(2) 0.0012(18) -0.0033(15)
F15B 0.019(2) 0.0423(17) 0.067(3) -0.002(2) 0.0012(18) -0.0033(15)
F17B 0.019(2) 0.0423(17) 0.067(3) -0.002(2) 0.0012(18) -0.0033(15)
C40B 0.011(3) 0.0165(19) 0.051(7) 0.001(3) -0.008(3) -0.0011(18)
C41B 0.011(3) 0.0165(19) 0.051(7) 0.001(3) -0.008(3) -0.0011(18)
C42B 0.011(3) 0.0165(19) 0.051(7) 0.001(3) -0.008(3) -0.0011(18)
C43B 0.011(3) 0.0165(19) 0.051(7) 0.001(3) -0.008(3) -0.0011(18)
C44 0.033(5) 0.028(4) 0.041(5) -0.011(3) -0.003(4) 0.001(3)
C45 0.033(5) 0.051(6) 0.051(6) -0.033(5) 0.007(4) -0.010(4)
C46A 0.049(4) 0.037(4) 0.023(7) -0.023(5) -0.004(4) 0.015(4)
C47A 0.049(4) 0.037(4) 0.023(7) -0.023(5) -0.004(4) 0.015(4)
C48A 0.049(4) 0.037(4) 0.023(7) -0.023(5) -0.004(4) 0.015(4)
F20A 0.060(3) 0.039(3) 0.073(5) -0.016(3) -0.002(3) 0.023(3)
F21A 0.060(3) 0.039(3) 0.073(5) -0.016(3) -0.002(3) 0.023(3)
F22A 0.060(3) 0.039(3) 0.073(5) -0.016(3) -0.002(3) 0.023(3)
C46B 0.049(4) 0.037(4) 0.023(7) -0.023(5) -0.004(4) 0.015(4)
C47B 0.049(4) 0.037(4) 0.023(7) -0.023(5) -0.004(4) 0.015(4)
C48B 0.049(4) 0.037(4) 0.023(7) -0.023(5) -0.004(4) 0.015(4)
F21B 0.060(3) 0.039(3) 0.073(5) -0.016(3) -0.002(3) 0.023(3)
F22B 0.060(3) 0.039(3) 0.073(5) -0.016(3) -0.002(3) 0.023(3)
F20B 0.060(3) 0.039(3) 0.073(5) -0.016(3) -0.002(3) 0.023(3)
C49 0.035(5) 0.027(4) 0.064(6) -0.013(4) -0.014(4) 0.001(4)
C50A 0.048(4) 0.033(3) 0.054(4) -0.002(3) 0.001(3) 0.006(3)
C51A 0.048(4) 0.033(3) 0.054(4) -0.002(3) 0.001(3) 0.006(3)
C53A 0.048(4) 0.033(3) 0.054(4) -0.002(3) 0.001(3) 0.006(3)
C54A 0.048(4) 0.033(3) 0.054(4) -0.002(3) 0.001(3) 0.006(3)
C55A 0.040(3) 0.047(4) 0.044(4) 0.008(3) 0.007(3) 0.004(3)
C56A 0.040(3) 0.047(4) 0.044(4) 0.008(3) 0.007(3) 0.004(3)
C57A 0.040(3) 0.047(4) 0.044(4) 0.008(3) 0.007(3) 0.004(3)
C58A 0.040(3) 0.047(4) 0.044(4) 0.008(3) 0.007(3) 0.004(3)
C55B 0.040(3) 0.047(4) 0.044(4) 0.008(3) 0.007(3) 0.004(3)
C53B 0.048(4) 0.033(3) 0.054(4) -0.002(3) 0.001(3) 0.006(3)
C56B 0.040(3) 0.047(4) 0.044(4) 0.008(3) 0.007(3) 0.004(3)
C54B 0.048(4) 0.033(3) 0.054(4) -0.002(3) 0.001(3) 0.006(3)
C58B 0.040(3) 0.047(4) 0.044(4) 0.008(3) 0.007(3) 0.004(3)
C57B 0.040(3) 0.047(4) 0.044(4) 0.008(3) 0.007(3) 0.004(3)
C50B 0.048(4) 0.033(3) 0.054(4) -0.002(3) 0.001(3) 0.006(3)
C51B 0.048(4) 0.033(3) 0.054(4) -0.002(3) 0.001(3) 0.006(3)
C52 0.056(5) 0.021(4) 0.028(4) -0.003(3) 0.002(4) -0.008(4)
N1 0.035(4) 0.033(4) 0.039(4) 0.002(3) 0.004(3) -0.023(3)
N2 0.074(7) 0.061(6) 0.081(7) -0.007(5) 0.001(6) -0.007(5)
N3 0.035(4) 0.014(3) 0.019(3) -0.003(2) 0.004(3) 0.003(2)
N4 0.028(3) 0.020(3) 0.024(3) -0.002(2) 0.005(3) -0.008(3)
F1 0.098(5) 0.064(4) 0.025(3) 0.013(2) -0.009(3) -0.025(3)
F2 0.088(4) 0.037(3) 0.043(3) 0.020(2) -0.003(3) -0.019(3)
F3 0.050(3) 0.019(2) 0.036(2) 0.0029(18) 0.001(2) -0.012(2)
F4 0.024(2) 0.022(2) 0.049(3) -0.0047(19) 0.000(2) -0.0052(17)
F5 0.020(2) 0.038(3) 0.065(3) 0.009(2) 0.005(2) 0.002(2)
F6 0.024(2) 0.025(2) 0.038(2) 0.0005(18) 0.0006(18) -0.0069(17)
F7 0.037(3) 0.033(3) 0.073(4) 0.000(2) 0.021(3) 0.011(2)
F8 0.046(3) 0.021(2) 0.056(3) -0.011(2) 0.007(2) -0.001(2)
F9 0.032(2) 0.025(2) 0.043(3) -0.0031(19) 0.012(2) -0.0009(18)
F10 0.052(3) 0.028(2) 0.067(4) -0.003(2) -0.005(3) 0.020(2)
F11 0.103(5) 0.034(3) 0.055(3) 0.020(3) -0.011(3) 0.017(3)
F12 0.078(4) 0.039(3) 0.029(3) 0.012(2) 0.006(2) 0.000(3)
F13 0.036(3) 0.030(2) 0.028(2) 0.0032(18) 0.0070(19) 0.0002(19)
F14 0.067(4) 0.041(3) 0.046(3) 0.010(2) -0.035(3) -0.018(3)
F19 0.063(3) 0.042(3) 0.029(2) -0.002(2) -0.003(2) -0.024(2)
F23 0.044(3) 0.034(3) 0.067(3) 0.018(3) -0.006(3) -0.002(2)
F24 0.062(4) 0.083(4) 0.043(3) -0.014(3) 0.025(3) -0.011(3)
P1 0.0491(13) 0.0242(10) 0.0311(11) -0.0107(8) 0.0087(10) -0.0068(9)
P2 0.0400(12) 0.0155(9) 0.0317(10) 0.0006(8) 0.0045(9) -0.0008(8)
P3 0.0330(11) 0.0230(9) 0.0307(10) -0.0083(8) 0.0018(9) 0.0014(8)
P4 0.0383(12) 0.0279(10) 0.0296(10) 0.0035(8) 0.0003(9) 0.0014(9)
B1 0.032(5) 0.019(4) 0.022(4) -0.006(3) -0.001(3) -0.003(3)
C1 0.079(9) 0.098(11) 0.087(10) -0.041(8) 0.038(8) -0.011(8)
C7 0.091(10) 0.087(9) 0.083(9) -0.034(7) 0.034(8) 0.015(8)
C6 0.099(11) 0.073(9) 0.107(12) -0.010(9) -0.016(9) 0.027(8)
C2 0.144(14) 0.060(8) 0.055(7) 0.016(6) 0.010(8) 0.011(8)
C5 0.120(12) 0.066(8) 0.075(9) 0.005(7) -0.018(8) 0.019(8)
C3 0.25(2) 0.076(9) 0.057(8) -0.013(7) -0.019(11) 0.077(12)
C4 0.123(13) 0.087(10) 0.069(9) -0.023(7) -0.012(8) 0.024(9)
W1A 0.0123(3) 0.01177(14) 0.02052(14) -0.00342(12) 0.0035(3) -0.0023(3)
W1B 0.0123(3) 0.01177(14) 0.02052(14) -0.00342(12) 0.0035(3) -0.0023(3)

loop_
_atom_type_symbol
_atom_type_description
_atom_type_scat_dispersion_real
_atom_type_scat_dispersion_imag
_atom_type_scat_source
C C 0.0033 0.0016 'International Tables Vol C Tables 4.2.6.8 and 6.1.1.4'
H H 0.0000 0.0000 'International Tables Vol C Tables 4.2.6.8 and 6.1.1.4'
N N 0.0061 0.0033 'International Tables Vol C Tables 4.2.6.8 and 6.1.1.4'
F F 0.0171 0.0103 'International Tables Vol C Tables 4.2.6.8 and 6.1.1.4'
P P 0.1023 0.0942 'International Tables Vol C Tables 4.2.6.8 and 6.1.1.4'
W W -0.8490 6.8722 'International Tables Vol C Tables 4.2.6.8 and 6.1.1.4'
B B 0.0013 0.0007 'International Tables Vol C Tables 4.2.6.8 and 6.1.1.4'

loop_
_geom_angle_atom_site_label_1
_geom_angle_atom_site_label_2
_geom_angle_atom_site_label_3
_geom_angle
_geom_angle_site_symmetry_1
_geom_angle_site_symmetry_3
_geom_angle_publ_flag
C9 C8 P1 115.5(7) . . ?
C11 C10 P1 119.4(8) . . ?
C13 C12 P1 111.8(6) . . ?
C12 C13 P2 109.0(6) . . ?
C15 C14 P2 117.0(7) . . ?
C17 C16 P2 116.8(7) . . ?
C52 C18 P3 117.2(6) . . ?
C20 C19 C24 117.3(7) . . ?
C20 C19 B1 111.8(6) . . ?
C24 C19 B1 130.7(7) . . ?
F19 C20 C21 116.5(7) . . ?
F19 C20 C19 118.2(7) . . ?
C21 C20 C19 125.2(7) . . ?
F1 C21 C20 122.1(7) . . ?
F1 C21 C22 120.5(7) . . ?
C20 C21 C22 117.3(7) . . ?
F2 C22 C23 120.9(8) . . ?
F2 C22 C21 119.9(7) . . ?
C23 C22 C21 119.2(7) . . ?
F3 C23 C22 115.2(6) . . ?
F3 C23 C24 120.3(6) . . ?
C22 C23 C24 124.4(7) . . ?
C23 C24 C19 116.6(7) . . ?
C23 C24 B2 114.8(6) . . ?
C19 C24 B2 128.5(6) . . ?
C24 B2 C38 115.5(6) . . ?
C24 B2 C32 113.9(5) . . ?
C38 B2 C32 100.5(5) . . ?
C24 B2 C26 102.5(5) . . ?
C38 B2 C26 110.9(5) . . ?
C32 B2 C26 114.1(5) . . ?
C31 C26 C27 112.8(6) . . ?
C31 C26 B2 121.1(6) . . ?
C27 C26 B2 125.6(6) . . ?
F4 C27 C28 114.4(6) . . ?
F4 C27 C26 122.4(6) . . ?
C28 C27 C26 123.2(7) . . ?
C29 C28 F8 119.5(7) . . ?
C29 C28 C27 120.8(7) . . ?
F8 C28 C27 119.6(7) . . ?
F7 C29 C28 121.1(7) . . ?
F7 C29 C30 120.0(7) . . ?
C28 C29 C30 118.9(7) . . ?
F5 C30 C31 121.6(7) . . ?
F5 C30 C29 120.1(6) . . ?
C31 C30 C29 118.4(7) . . ?
F6 C31 C30 115.5(6) . . ?
F6 C31 C26 118.7(6) . . ?
C30 C31 C26 125.8(6) . . ?
C37 C32 C33 113.4(6) . . ?
C37 C32 B2 128.2(6) . . ?
C33 C32 B2 116.8(6) . . ?
F9 C33 C34 115.3(7) . . ?
F9 C33 C32 120.8(6) . . ?
C34 C33 C32 123.9(7) . . ?
F10 C34 C35 120.2(7) . . ?
F10 C34 C33 120.5(7) . . ?
C35 C34 C33 119.3(7) . . ?
F11 C35 C36 121.0(8) . . ?
F11 C35 C34 119.7(8) . . ?
C36 C35 C34 119.2(7) . . ?
F12 C36 C35 120.2(7) . . ?
F12 C36 C37 120.1(7) . . ?
C35 C36 C37 119.6(7) . . ?
F13 C37 C32 120.9(6) . . ?
F13 C37 C36 114.4(6) . . ?
C32 C37 C36 124.5(7) . . ?
C43B C38 C39 101.7(11) . . ?
C43B C38 C43A 18.3(10) . . ?
C39 C38 C43A 119.6(8) . . ?
C43B C38 B2 139.1(11) . . ?
C39 C38 B2 118.7(7) . . ?
C43A C38 B2 121.6(8) . . ?
C40B C39 F14 101.2(13) . . ?
C40B C39 C38 139.2(14) . . ?
F14 C39 C38 119.4(7) . . ?
C40B C39 C40A 21.7(12) . . ?
F14 C39 C40A 122.8(9) . . ?
C38 C39 C40A 117.7(10) . . ?
F15A C40A C41A 127.3(15) . . ?
F15A C40A C39 112.1(12) . . ?
C41A C40A C39 120.5(13) . . ?
C40A C41A F18A 115.7(15) . . ?
C40A C41A C42A 120.8(13) . . ?
F18A C41A C42A 123.5(13) . . ?
C41A C42A F16A 116.5(11) . . ?
C41A C42A C43A 122.4(14) . . ?
F16A C42A C43A 121.1(13) . . ?
F17A C43A C42A 116.4(16) . . ?
F17A C43A C38 124.7(12) . . ?
C42A C43A C38 118.9(13) . . ?
C39 C40B F15B 129.9(18) . . ?
C39 C40B C41B 113(2) . . ?
F15B C40B C41B 116.7(18) . . ?
F18B C41B C42B 121(2) . . ?
F18B C41B C40B 122(2) . . ?
C42B C41B C40B 117(2) . . ?
F16B C42B C41B 119(2) . . ?
F16B C42B C43B 123(2) . . ?
C41B C42B C43B 118(2) . . ?
C38 C43B C42B 130(2) . . ?
C38 C43B F17B 113.6(16) . . ?
C42B C43B F17B 116(2) . . ?
C49 C44 C45 114.9(8) . . ?
C49 C44 B1 121.2(7) . . ?
C45 C44 B1 123.9(8) . . ?
C46A C45 F24 110.3(12) . . ?
C46A C45 C44 129.5(13) . . ?
F24 C45 C44 120.1(8) . . ?
C46A C45 C46B 13.1(18) . . ?
F24 C45 C46B 123.4(13) . . ?
C44 C45 C46B 116.4(14) . . ?
C45 C46A F20A 125.8(15) . . ?
C45 C46A C47A 118.2(18) . . ?
F20A C46A C47A 115.6(15) . . ?
C48A C47A F21A 115.5(18) . . ?
C48A C47A C46A 120.5(16) . . ?
F21A C47A C46A 124.0(17) . . ?
C47A C48A F22A 126.4(17) . . ?
C47A C48A C49 120.5(17) . . ?
F22A C48A C49 113.0(13) . . ?
F20B C46B C47B 132(2) . . ?
F20B C46B C45 114(2) . . ?
C47B C46B C45 114(2) . . ?
C48B C47B F21B 127(2) . . ?
C48B C47B C46B 124(2) . . ?
F21B C47B C46B 109.0(19) . . ?
C49 C48B F22B 126.2(19) . . ?
C49 C48B C47B 117(2) . . ?
F22B C48B C47B 116(2) . . ?
C48B C49 F23 106.5(13) . . ?
C48B C49 C44 132.5(14) . . ?
F23 C49 C44 120.2(7) . . ?
C48B C49 C48A 17.6(13) . . ?
F23 C49 C48A 123.5(10) . . ?
C44 C49 C48A 116.3(11) . . ?
C51A C50A P3 118.6(10) . . ?
C54A C53A P3 109.3(9) . . ?
C53A C54A P4 108.1(9) . . ?
C56A C55A P4 116.5(9) . . ?
C58A C57A P4 111.0(13) . . ?
C56B C55B P4 115(2) . . ?
C54B C53B P3 108(2) . . ?
C53B C54B P4 111(2) . . ?
C58B C57B P4 120(3) . . ?
C51B C50B P3 122(3) . . ?
N2 N1 W1A 171.5(8) . . ?
N2 N1 W1B 175.9(8) . . ?
W1A N1 W1B 5.07(11) . . ?
N4 N3 W1B 173.7(6) . . ?
N4 N3 W1A 165.3(5) . . ?
W1B N3 W1A 8.87(14) . . ?
N3 N4 B1 143.9(6) . . ?
C10 P1 C12 106.6(5) . . ?
C10 P1 C8 102.6(4) . . ?
C12 P1 C8 99.2(4) . . ?
C10 P1 W1B 107.4(3) . . ?
C12 P1 W1B 107.3(3) . . ?
C8 P1 W1B 131.6(3) . . ?
C10 P1 W1A 112.8(3) . . ?
C12 P1 W1A 110.1(3) . . ?
C8 P1 W1A 123.6(3) . . ?
W1B P1 W1A 8.00(8) . . ?
C16 P2 C14 102.9(4) . . ?
C16 P2 C13 105.6(4) . . ?
C14 P2 C13 100.3(4) . . ?
C16 P2 W1B 117.0(3) . . ?
C14 P2 W1B 124.0(3) . . ?
C13 P2 W1B 104.4(3) . . ?
C16 P2 W1A 119.8(3) . . ?
C14 P2 W1A 116.6(3) . . ?
C13 P2 W1A 109.4(3) . . ?
W1B P2 W1A 7.76(8) . . ?
C50B P3 C18 110.5(13) . . ?
C50B P3 C53A 87.3(11) . . ?
C18 P3 C53A 107.4(5) . . ?
C50B P3 C50A 15.7(11) . . ?
C18 P3 C50A 102.9(6) . . ?
C53A P3 C50A 102.9(6) . . ?
C50B P3 C53B 106.1(14) . . ?
C18 P3 C53B 96.7(11) . . ?
C53A P3 C53B 19.2(10) . . ?
C50A P3 C53B 121.4(12) . . ?
C50B P3 W1A 123.3(12) . . ?
C18 P3 W1A 113.9(3) . . ?
C53A P3 W1A 110.3(4) . . ?
C50A P3 W1A 118.2(5) . . ?
C53B P3 W1A 101.9(11) . . ?
C50B P3 W1B 129.0(12) . . ?
C18 P3 W1B 106.7(3) . . ?
C53A P3 W1B 113.3(5) . . ?
C50A P3 W1B 122.4(4) . . ?
C53B P3 W1B 102.8(11) . . ?
W1A P3 W1B 7.26(8) . . ?
C57B P4 C55A 112(2) . . ?
C57B P4 C54B 107.0(19) . . ?
C55A P4 C54B 76.7(12) . . ?
C57B P4 C57A 10.3(19) . . ?
C55A P4 C57A 106.1(8) . . ?
C54B P4 C57A 114.6(12) . . ?
C57B P4 C54A 90.2(15) . . ?
C55A P4 C54A 104.1(6) . . ?
C54B P4 C54A 28.3(11) . . ?
C57A P4 C54A 100.0(7) . . ?
C57B P4 C55B 100(2) . . ?
C55A P4 C55B 23.5(9) . . ?
C54B P4 C55B 99.4(15) . . ?
C57A P4 C55B 91.4(11) . . ?
C54A P4 C55B 125.5(11) . . ?
C57B P4 W1A 121.5(19) . . ?
C55A P4 W1A 119.1(4) . . ?
C54B P4 W1A 110.8(11) . . ?
C57A P4 W1A 121.3(7) . . ?
C54A P4 W1A 102.9(4) . . ?
C55B P4 W1A 115.8(10) . . ?
C57B P4 W1B 115.1(19) . . ?
C55A P4 W1B 125.4(4) . . ?
C54B P4 W1B 113.1(11) . . ?
C57A P4 W1B 115.3(7) . . ?
C54A P4 W1B 102.0(4) . . ?
C55B P4 W1B 120.5(10) . . ?
W1A P4 W1B 6.63(8) . . ?
N4 B1 C19 119.6(7) . . ?
N4 B1 C44 120.3(7) . . ?
C19 B1 C44 119.6(7) . . ?
C6 C1 C2 129.4(10) . . ?
C6 C1 C7 116.8(11) . . ?
C2 C1 C7 113.6(11) . . ?
C1 C6 C5 113.1(11) . . ?
C1 C2 C3 113.2(10) . . ?
C4 C5 C6 122.1(12) . . ?
C4 C3 C2 121.9(12) . . ?
C5 C4 C3 120.2(12) . . ?
N3 W1A N1 173.6(3) . . ?
N3 W1A P4 86.49(19) . . ?
N1 W1A P4 87.6(2) . . ?
N3 W1A P3 88.94(17) . . ?
N1 W1A P3 87.73(19) . . ?
P4 W1A P3 80.70(7) . . ?
N3 W1A P1 92.44(17) . . ?
N1 W1A P1 91.12(19) . . ?
P4 W1A P1 101.80(8) . . ?
P3 W1A P1 177.21(8) . . ?
N3 W1A P2 97.66(18) . . ?
N1 W1A P2 88.2(2) . . ?
P4 W1A P2 175.81(7) . . ?
P3 W1A P2 98.74(7) . . ?
P1 W1A P2 78.67(7) . . ?
N3 W1B P2 112.1(3) . . ?
N3 W1B P1 104.3(3) . . ?
P2 W1B P1 84.43(15) . . ?
N3 W1B N1 159.7(3) . . ?
P2 W1B N1 85.2(2) . . ?
P1 W1B N1 87.3(2) . . ?
N3 W1B P3 88.7(3) . . ?
P2 W1B P3 98.13(16) . . ?
P1 W1B P3 164.73(16) . . ?
N1 W1B P3 77.95(19) . . ?
N3 W1B P4 84.7(3) . . ?
P2 W1B P4 161.54(16) . . ?
P1 W1B P4 99.28(16) . . ?
N1 W1B P4 76.99(19) . . ?
P3 W1B P4 73.71(11) . . ?
C101 C100 C102 125.9(19) . 3_766 ?
C100 C101 C102 113.8(19) . . ?
C100 C102 C101 119.6(18) 3_766 . ?

loop_
_geom_bond_atom_site_label_1
_geom_bond_atom_site_label_2
_geom_bond_distance
_geom_bond_site_symmetry_2
_geom_bond_publ_flag
C8 C9 1.502(14) . ?
C8 P1 1.866(9) . ?
C10 C11 1.486(12) . ?
C10 P1 1.826(9) . ?
C12 C13 1.536(13) . ?
C12 P1 1.842(10) . ?
C13 P2 1.849(8) . ?
C14 C15 1.496(14) . ?
C14 P2 1.848(8) . ?
C16 C17 1.522(12) . ?
C16 P2 1.829(9) . ?
C18 C52 1.536(10) . ?
C18 P3 1.833(8) . ?
C19 C20 1.395(11) . ?
C19 C24 1.412(10) . ?
C19 B1 1.608(10) . ?
C20 F19 1.369(9) . ?
C20 C21 1.371(11) . ?
C21 F1 1.340(9) . ?
C21 C22 1.387(12) . ?
C22 F2 1.357(9) . ?
C22 C23 1.365(11) . ?
C23 F3 1.359(8) . ?
C23 C24 1.406(10) . ?
C24 B2 1.653(10) . ?
B2 C38 1.661(10) . ?
B2 C32 1.675(10) . ?
B2 C26 1.680(10) . ?
C26 C31 1.380(10) . ?
C26 C27 1.403(9) . ?
C27 F4 1.347(8) . ?
C27 C28 1.389(10) . ?
C28 C29 1.350(11) . ?
C28 F8 1.362(8) . ?
C29 F7 1.350(8) . ?
C29 C30 1.396(11) . ?
C30 F5 1.337(8) . ?
C30 C31 1.377(10) . ?
C31 F6 1.364(7) . ?
C32 C37 1.381(10) . ?
C32 C33 1.404(10) . ?
C33 F9 1.359(8) . ?
C33 C34 1.389(10) . ?
C34 F10 1.354(9) . ?
C34 C35 1.388(12) . ?
C35 F11 1.349(9) . ?
C35 C36 1.362(12) . ?
C36 F12 1.344(9) . ?
C36 C37 1.394(10) . ?
C37 F13 1.353(8) . ?
C38 C43B 1.35(3) . ?
C38 C39 1.367(12) . ?
C38 C43A 1.46(2) . ?
C39 C40B 1.29(2) . ?
C39 F14 1.360(11) . ?
C39 C40A 1.512(17) . ?
F16A C42A 1.379(17) . ?
F18A C41A 1.359(17) . ?
F15A C40A 1.331(18) . ?
F17A C43A 1.30(2) . ?
C40A C41A 1.33(2) . ?
C41A C42A 1.37(2) . ?
C42A C43A 1.381(17) . ?
F16B C42B 1.30(3) . ?
F18B C41B 1.31(3) . ?
F15B C40B 1.40(3) . ?
F17B C43B 1.41(3) . ?
C40B C41B 1.41(3) . ?
C41B C42B 1.37(3) . ?
C42B C43B 1.39(3) . ?
C44 C49 1.389(12) . ?
C44 C45 1.410(12) . ?
C44 B1 1.622(11) . ?
C45 C46A 1.249(19) . ?
C45 F24 1.340(12) . ?
C45 C46B 1.67(2) . ?
C46A F20A 1.36(2) . ?
C46A C47A 1.37(2) . ?
C47A C48A 1.35(2) . ?
C47A F21A 1.35(2) . ?
C48A F22A 1.40(3) . ?
C48A C49 1.50(2) . ?
C46B F20B 1.25(3) . ?
C46B C47B 1.41(3) . ?
C47B C48B 1.37(3) . ?
C47B F21B 1.38(3) . ?
C48B C49 1.28(3) . ?
C48B F22B 1.36(3) . ?
C49 F23 1.339(11) . ?
C50A C51A 1.483(19) . ?
C50A P3 1.920(16) . ?
C53A C54A 1.540(19) . ?
C53A P3 1.833(14) . ?
C54A P4 1.898(13) . ?
C55A C56A 1.514(17) . ?
C55A P4 1.807(13) . ?
C57A C58A 1.51(2) . ?
C57A P4 1.871(19) . ?
C55B C56B 1.48(4) . ?
C55B P4 1.97(3) . ?
C53B C54B 1.43(5) . ?
C53B P3 1.99(4) . ?
C54B P4 1.81(3) . ?
C58B C57B 1.52(5) . ?
C57B P4 1.72(5) . ?
C50B C51B 1.46(4) . ?
C50B P3 1.82(4) . ?
N1 N2 1.117(11) . ?
N1 W1A 2.155(7) . ?
N1 W1B 2.458(7) . ?
N3 N4 1.249(8) . ?
N3 W1B 1.611(7) . ?
N3 W1A 1.860(6) . ?
N4 B1 1.368(10) . ?
P1 W1B 2.379(4) . ?
P1 W1A 2.509(2) . ?
P2 W1B 2.366(5) . ?
P2 W1A 2.520(2) . ?
P3 W1A 2.454(2) . ?
P3 W1B 2.627(4) . ?
P4 W1A 2.439(2) . ?
P4 W1B 2.655(4) . ?
C1 C6 1.376(9) . ?
C1 C2 1.376(9) . ?
C1 C7 1.430(9) . ?
C6 C5 1.385(9) . ?
C2 C3 1.384(9) . ?
C5 C4 1.373(9) . ?
C3 C4 1.380(9) . ?
C100 C101 1.30(2) . ?
C100 C102 1.37(2) 3_766 ?
C101 C102 1.45(2) . ?
C102 C100 1.37(2) 3_766 ?
